data_4132215
loop_
_publ_author_name
'Saha, Subhankar'
'Desiraju, Gautam R.'

_publ_section_title
;
 Acid&#x00B7;&#x00B7;&#x00B7;Amide Supramolecular Synthon in Cocrystals:
 From Spectroscopic Detection to Property Engineering.
;
_journal_issue 20
_journal_name_full 'Journal of the American Chemical Society'
_journal_page_first 6361
_journal_page_last 6373
_journal_paper_doi 10.1021/jacs.8b02435
_journal_volume 140
_journal_year 2018
_chemical_formula_sum 'C15 H14 N2 O5'
_chemical_formula_weight 302.28
_space_group_crystal_system monoclinic
_space_group_IT_number 14
_space_group_name_Hall '-P 2yn'
_space_group_name_H-M_alt 'P 1 21/n 1'
_atom_sites_solution_hydrogens mixed
_audit_creation_method SHELXL-2014
_cell_angle_alpha 90
_cell_angle_beta 98.124(14)
_cell_angle_gamma 90
_cell_formula_units_Z 4
_cell_length_a 7.550(8)
_cell_length_b 16.276(16)
_cell_length_c 11.939(12)
_cell_measurement_reflns_used 3630
_cell_measurement_temperature 296(2)
_cell_measurement_theta_max 33.8
_cell_measurement_theta_min 2.5
_cell_volume 1452(3)
_computing_cell_refinement
;
CrystalClear-SM Expert 2.0 rc14 (Rigaku, 2009)
;
_computing_data_collection
;
CrystalClear-SM Expert 2.0 rc14 (Rigaku, 2009)
;
_computing_data_reduction
;
CrystalClear-SM Expert 2.0 rc14 (Rigaku, 2009)
;
_computing_structure_refinement 'SHELXL-14 (Sheldrick, 2014)'
_computing_structure_solution 'SHELXL-14 (Sheldrick, 2014)'
_diffrn_ambient_temperature 296(2)
_diffrn_detector_area_resol_mean 13.6612
_diffrn_measured_fraction_theta_full 0.998
_diffrn_measured_fraction_theta_max 0.999
_diffrn_measurement_device
;
XtaLABmini: Fixed Chi 2 circle
;
_diffrn_measurement_device_type
;
Rigaku Mercury375R (2x2 bin mode)
;
_diffrn_measurement_method 'profile data from \w-scans'
_diffrn_radiation_type MoK\a
_diffrn_radiation_wavelength 0.71073
_diffrn_reflns_av_R_equivalents 0.1199
_diffrn_reflns_av_unetI/netI 0.0631
_diffrn_reflns_Laue_measured_fraction_full 0.998
_diffrn_reflns_Laue_measured_fraction_max 0.999
_diffrn_reflns_limit_h_max 9
_diffrn_reflns_limit_h_min -9
_diffrn_reflns_limit_k_max 20
_diffrn_reflns_limit_k_min -20
_diffrn_reflns_limit_l_max 14
_diffrn_reflns_limit_l_min -14
_diffrn_reflns_number 13431
_diffrn_reflns_point_group_measured_fraction_full 0.998
_diffrn_reflns_point_group_measured_fraction_max 0.999
_diffrn_reflns_theta_full 25.242
_diffrn_reflns_theta_max 25.997
_diffrn_reflns_theta_min 2.130
_exptl_absorpt_coefficient_mu 0.105
_exptl_absorpt_correction_T_max 1.000
_exptl_absorpt_correction_T_min 0.830
_exptl_absorpt_correction_type multi-scan
_exptl_absorpt_process_details 'Jacobson, R. (1998) Private communication'
_exptl_crystal_colour Colourless
_exptl_crystal_density_diffrn 1.382
_exptl_crystal_description Block
_exptl_crystal_F_000 632
_exptl_crystal_size_max 0.160
_exptl_crystal_size_mid 0.160
_exptl_crystal_size_min 0.160
_refine_diff_density_max 0.180
_refine_diff_density_min -0.274
_refine_diff_density_rms 0.058
_refine_ls_extinction_method none
_refine_ls_goodness_of_fit_ref 1.134
_refine_ls_hydrogen_treatment mixed
_refine_ls_matrix_type full
_refine_ls_number_parameters 207
_refine_ls_number_reflns 2856
_refine_ls_number_restraints 0
_refine_ls_restrained_S_all 1.134
_refine_ls_R_factor_all 0.0738
_refine_ls_R_factor_gt 0.0637
_refine_ls_shift/su_max 0.002
_refine_ls_shift/su_mean 0.000
_refine_ls_structure_factor_coef Fsqd
_refine_ls_weighting_details 'w=1/[\s^2^(Fo^2^)+(0.0880P)^2^+0.2578P] where P=(Fo^2^+2Fc^2^)/3'
_refine_ls_weighting_scheme calc
_refine_ls_wR_factor_gt 0.1711
_refine_ls_wR_factor_ref 0.1857
_reflns_Friedel_coverage 0.000
_reflns_number_gt 2425
_reflns_number_total 2856
_reflns_threshold_expression 'I > 2\s(I)'
_cod_data_source_file ja8b02435_si_004.cif
_cod_data_source_block 3B
_cod_original_cell_volume 1452(2)
_cod_original_sg_symbol_H-M 'P 21/n'
_cod_database_code 4132215
_shelx_space_group_comment
;
The symmetry employed for this shelxl refinement is uniquely defined
by the following loop, which should always be used as a source of
symmetry information in preference to the above space-group names.
They are only intended as comments.
;
_shelx_estimated_absorpt_t_min 0.983
_shelx_estimated_absorpt_t_max 0.983
_shelxl_version_number 2014-3

loop_
_space_group_symop_operation_xyz
'x, y, z'
'-x+1/2, y+1/2, -z+1/2'
'-x, -y, -z'
'x-1/2, -y-1/2, z-1/2'

loop_
_atom_site_label
_atom_site_type_symbol
_atom_site_fract_x
_atom_site_fract_y
_atom_site_fract_z
_atom_site_U_iso_or_equiv
_atom_site_adp_type
_atom_site_occupancy
_atom_site_site_symmetry_order
_atom_site_calc_flag
_atom_site_refinement_flags_posn
_atom_site_refinement_flags_adp
O5 O 0.1789(3) -0.10352(12) -0.21370(17) 0.0667(5) Uani 1 1 d . .
C003 C 0.5641(2) -0.10332(12) 0.25637(16) 0.0386(5) Uani 1 1 d . .
C004 C 0.5671(3) -0.18723(13) 0.23620(18) 0.0484(5) Uani 1 1 d . .
H004 H 0.6241 -0.2220 0.2917 0.058 Uiso 1 1 calc R U
C005 C 0.6488(3) -0.06461(13) 0.36359(16) 0.0415(5) Uani 1 1 d . .
C007 C 0.3968(3) -0.08495(13) 0.07038(17) 0.0453(5) Uani 1 1 d . .
H007 H 0.3401 -0.0503 0.0146 0.054 Uiso 1 1 calc R U
C008 C 0.4005(3) -0.16894(13) 0.05179(16) 0.0408(5) Uani 1 1 d . .
C009 C 0.4779(3) -0.05289(13) 0.17221(17) 0.0450(5) Uani 1 1 d . .
H009 H 0.4745 0.0035 0.1844 0.054 Uiso 1 1 calc R U
C010 C 0.4866(3) -0.21977(13) 0.13479(19) 0.0499(5) Uani 1 1 d . .
H010 H 0.4904 -0.2761 0.1224 0.060 Uiso 1 1 calc R U
N1 N 0.7255(3) -0.11121(11) 0.44776(15) 0.0516(5) Uani 1 1 d . .
H1A H 0.7752 -0.0889 0.5096 0.062 Uiso 1 1 calc R U
H1B H 0.7255 -0.1638 0.4406 0.062 Uiso 1 1 calc R U
O3 O 0.3200(2) -0.20397(9) -0.04569(12) 0.0526(4) Uani 1 1 d . .
H3 H 0.2733 -0.1681 -0.0883 0.079 Uiso 1 1 calc R U
O4 O 0.6480(2) 0.01228(9) 0.37330(13) 0.0565(5) Uani 1 1 d . .
C013 C 0.0770(2) -0.13052(12) 0.27673(17) 0.0398(5) Uani 1 1 d . .
C014 C -0.0001(3) -0.10181(13) 0.17171(17) 0.0434(5) Uani 1 1 d . .
H014 H -0.0139 -0.0457 0.1588 0.052 Uiso 1 1 calc R U
C015 C -0.0564(3) -0.15759(13) 0.08601(17) 0.0427(5) Uani 1 1 d . .
C016 C -0.0368(3) -0.24186(14) 0.10432(18) 0.0496(5) Uani 1 1 d . .
H016 H -0.0752 -0.2789 0.0467 0.059 Uiso 1 1 calc R U
C017 C 0.0969(3) -0.21431(13) 0.2947(2) 0.0492(5) Uani 1 1 d . .
H017 H 0.1487 -0.2337 0.3651 0.059 Uiso 1 1 calc R U
C018 C 0.1386(3) -0.06983(13) 0.36763(17) 0.0440(5) Uani 1 1 d . .
C019 C -0.1310(3) -0.12803(14) -0.02395(19) 0.0532(6) Uani 1 1 d . .
C020 C 0.0402(3) -0.26943(14) 0.2088(2) 0.0557(6) Uani 1 1 d . .
H020 H 0.0543 -0.3255 0.2218 0.067 Uiso 1 1 calc R U
N2 N -0.1885(4) -0.10511(14) -0.11245(19) 0.0770(7) Uani 1 1 d . .
O1 O 0.1097(2) 0.00389(10) 0.35839(13) 0.0585(5) Uani 1 1 d . .
O2 O 0.2282(2) -0.10361(10) 0.45832(14) 0.0646(5) Uani 1 1 d . .
H2 H 0.2587 -0.0679 0.5056 0.097 Uiso 1 1 calc R U
H5A H 0.071(5) -0.095(2) -0.220(3) 0.102(13) Uiso 1 1 d . .
H5B H 0.248(5) -0.085(2) -0.260(4) 0.111(14) Uiso 1 1 d . .

loop_
_atom_site_aniso_label
_atom_site_aniso_U_11
_atom_site_aniso_U_22
_atom_site_aniso_U_33
_atom_site_aniso_U_23
_atom_site_aniso_U_13
_atom_site_aniso_U_12
O5 0.0759(13) 0.0608(12) 0.0589(11) 0.0145(8) -0.0057(10) 0.0036(10)
C003 0.0423(10) 0.0379(10) 0.0337(10) 0.0001(8) -0.0009(8) -0.0020(8)
C004 0.0619(12) 0.0374(11) 0.0409(11) 0.0050(9) -0.0098(9) 0.0039(9)
C005 0.0475(10) 0.0404(11) 0.0345(10) 0.0000(8) -0.0016(8) -0.0010(8)
C007 0.0576(12) 0.0374(11) 0.0361(11) 0.0044(8) -0.0100(9) -0.0011(9)
C008 0.0489(10) 0.0403(11) 0.0318(9) -0.0037(8) 0.0006(8) -0.0055(8)
C009 0.0569(12) 0.0336(10) 0.0406(11) -0.0001(8) -0.0066(9) -0.0019(9)
C010 0.0679(13) 0.0329(10) 0.0442(12) -0.0037(8) -0.0084(10) 0.0025(9)
N1 0.0719(12) 0.0413(10) 0.0360(9) 0.0005(7) -0.0120(8) -0.0017(8)
O3 0.0784(10) 0.0403(8) 0.0337(8) -0.0035(6) -0.0110(7) -0.0008(7)
O4 0.0842(11) 0.0374(8) 0.0405(8) -0.0030(6) -0.0172(8) 0.0022(7)
C013 0.0431(10) 0.0388(10) 0.0361(10) -0.0021(8) 0.0005(8) -0.0012(8)
C014 0.0516(11) 0.0383(11) 0.0387(11) -0.0020(8) 0.0012(9) -0.0020(8)
C015 0.0463(10) 0.0441(11) 0.0362(10) -0.0031(8) 0.0006(8) -0.0047(9)
C016 0.0556(12) 0.0438(12) 0.0467(12) -0.0089(9) -0.0017(9) -0.0076(9)
C017 0.0580(12) 0.0428(12) 0.0435(12) 0.0010(9) -0.0044(9) -0.0021(9)
C018 0.0502(11) 0.0435(12) 0.0355(10) -0.0016(8) -0.0033(8) 0.0022(9)
C019 0.0698(14) 0.0446(12) 0.0418(12) -0.0059(9) -0.0040(10) -0.0049(10)
C020 0.0692(14) 0.0367(11) 0.0568(14) 0.0006(10) -0.0059(11) -0.0043(10)
N2 0.1148(19) 0.0605(14) 0.0484(13) 0.0021(10) -0.0140(12) -0.0016(13)
O1 0.0843(11) 0.0402(9) 0.0441(9) -0.0034(7) -0.0152(8) 0.0044(8)
O2 0.0968(13) 0.0444(9) 0.0424(9) -0.0057(7) -0.0259(8) 0.0107(8)

loop_
_atom_type_symbol
_atom_type_description
_atom_type_scat_dispersion_real
_atom_type_scat_dispersion_imag
_atom_type_scat_source
C C 0.0033 0.0016 'International Tables Vol C Tables 4.2.6.8 and 6.1.1.4'
H H 0.0000 0.0000 'International Tables Vol C Tables 4.2.6.8 and 6.1.1.4'
N N 0.0061 0.0033 'International Tables Vol C Tables 4.2.6.8 and 6.1.1.4'
O O 0.0106 0.0060 'International Tables Vol C Tables 4.2.6.8 and 6.1.1.4'

loop_
_geom_angle_atom_site_label_1
_geom_angle_atom_site_label_2
_geom_angle_atom_site_label_3
_geom_angle
H5A O5 H5B 125(4)
C009 C003 C004 118.33(18)
C009 C003 C005 118.27(19)
C004 C003 C005 123.41(18)
C010 C004 C003 120.90(19)
C010 C004 H004 119.6
C003 C004 H004 119.6
O4 C005 N1 120.49(18)
O4 C005 C003 119.60(17)
N1 C005 C003 119.92(19)
C009 C007 C008 119.76(18)
C009 C007 H007 120.1
C008 C007 H007 120.1
O3 C008 C010 118.11(19)
O3 C008 C007 122.28(18)
C010 C008 C007 119.60(18)
C007 C009 C003 121.2(2)
C007 C009 H009 119.4
C003 C009 H009 119.4
C008 C010 C004 120.2(2)
C008 C010 H010 119.9
C004 C010 H010 119.9
C005 N1 H1A 120.0
C005 N1 H1B 120.0
H1A N1 H1B 120.0
C008 O3 H3 109.5
C017 C013 C014 119.62(19)
C017 C013 C018 121.53(19)
C014 C013 C018 118.84(19)
C013 C014 C015 119.4(2)
C013 C014 H014 120.3
C015 C014 H014 120.3
C014 C015 C016 120.9(2)
C014 C015 C019 119.6(2)
C016 C015 C019 119.49(19)
C020 C016 C015 119.1(2)
C020 C016 H016 120.5
C015 C016 H016 120.5
C020 C017 C013 120.5(2)
C020 C017 H017 119.7
C013 C017 H017 119.7
O1 C018 O2 123.38(19)
O1 C018 C013 123.44(18)
O2 C018 C013 113.18(19)
N2 C019 C015 178.9(3)
C016 C020 C017 120.5(2)
C016 C020 H020 119.7
C017 C020 H020 119.7
C018 O2 H2 109.5

loop_
_geom_bond_atom_site_label_1
_geom_bond_atom_site_label_2
_geom_bond_distance
O5 H5A 0.82(4)
O5 H5B 0.87(4)
C003 C009 1.386(3)
C003 C004 1.388(3)
C003 C005 1.488(3)
C004 C010 1.381(3)
C004 H004 0.9300
C005 O4 1.257(3)
C005 N1 1.325(3)
C007 C009 1.384(3)
C007 C008 1.386(3)
C007 H007 0.9300
C008 O3 1.360(2)
C008 C010 1.381(3)
C009 H009 0.9300
C010 H010 0.9300
N1 H1A 0.8600
N1 H1B 0.8600
O3 H3 0.8200
C013 C017 1.385(3)
C013 C014 1.387(3)
C013 C018 1.492(3)
C014 C015 1.389(3)
C014 H014 0.9300
C015 C016 1.394(3)
C015 C019 1.436(3)
C016 C020 1.375(3)
C016 H016 0.9300
C017 C020 1.384(3)
C017 H017 0.9300
C018 O1 1.222(3)
C018 O2 1.313(3)
C019 N2 1.146(3)
C020 H020 0.9300
O2 H2 0.8200

loop_
_geom_torsion_atom_site_label_1
_geom_torsion_atom_site_label_2
_geom_torsion_atom_site_label_3
_geom_torsion_atom_site_label_4
_geom_torsion
C009 C003 C004 C010 0.1(3)
C005 C003 C004 C010 -179.8(2)
C009 C003 C005 O4 -3.4(3)
C004 C003 C005 O4 176.5(2)
C009 C003 C005 N1 177.03(19)
C004 C003 C005 N1 -3.1(3)
C009 C007 C008 O3 178.6(2)
C009 C007 C008 C010 -0.6(3)
C008 C007 C009 C003 0.4(3)
C004 C003 C009 C007 -0.1(3)
C005 C003 C009 C007 179.83(19)
O3 C008 C010 C004 -178.7(2)
C007 C008 C010 C004 0.7(3)
C003 C004 C010 C008 -0.4(4)
C017 C013 C014 C015 0.1(3)
C018 C013 C014 C015 179.38(18)
C013 C014 C015 C016 0.1(3)
C013 C014 C015 C019 -177.97(19)
C014 C015 C016 C020 -0.2(3)
C019 C015 C016 C020 177.8(2)
C014 C013 C017 C020 -0.1(3)
C018 C013 C017 C020 -179.4(2)
C017 C013 C018 O1 -173.4(2)
C014 C013 C018 O1 7.2(3)
C017 C013 C018 O2 7.0(3)
C014 C013 C018 O2 -172.30(19)
C015 C016 C020 C017 0.2(3)
C013 C017 C020 C016 0.0(3)
